data_7043838
loop_
_publ_author_name
'Visentin, Fabiano'
'Santo, Claudio'
'Scattolin, Thomas'
'Demitri, Nicola'
'Canovese, Luciano'

_publ_section_title
;
 Reactivity of N-heterocyclic carbene--pyridine palladacyclopentadiene
 complexes toward halogen addition. The unpredictable course of the
 reaction
;
_journal_name_full 'Dalton Trans.'
_journal_paper_doi 10.1039/C7DT02162C
_journal_year 2017
_chemical_formula_moiety 'C30 H31 I2 N3 O8 Pd'
_chemical_formula_sum 'C30 H31 I2 N3 O8 Pd'
_chemical_formula_weight 921.78
_space_group_crystal_system orthorhombic
_space_group_IT_number 61
_space_group_name_Hall '-P 2ac 2ab'
_space_group_name_H-M_alt 'P b c a'
_symmetry_space_group_name_Hall '-P 2ac 2ab'
_symmetry_space_group_name_H-M 'P b c a'
_atom_sites_solution_hydrogens geom
_atom_sites_solution_primary direct
_atom_sites_solution_secondary difmap
_audit_creation_method SHELXL-2016/6
_audit_update_record
;
2017-06-08 deposited with the CCDC.
2017-07-26 downloaded from the CCDC.
;
_cell_angle_alpha 90
_cell_angle_beta 90
_cell_angle_gamma 90
_cell_formula_units_Z 8
_cell_length_a 19.777(4)
_cell_length_b 15.975(3)
_cell_length_c 20.563(4)
_cell_measurement_reflns_used 1020
_cell_measurement_temperature 100(2)
_cell_measurement_theta_max 27.036
_cell_measurement_theta_min 1.886
_cell_volume 6497(2)
_computing_cell_refinement XDS
_computing_data_collection 'Elettra XRD1 Data Collection SW'
_computing_data_reduction 'XDS - CCP4'
_computing_molecular_graphics 'Ortep3 for Windows'
_computing_publication_material enCIFer/publCIF
_computing_structure_refinement 'SHELXL-2016/6 (Sheldrick, 2016)'
_computing_structure_solution Sir2011
_diffrn_ambient_temperature 100(2)
_diffrn_measured_fraction_theta_full 0.976
_diffrn_measured_fraction_theta_max 0.970
_diffrn_measurement_device_type
;
'Huber 4-circles Kappa Goniometer, Pilatus 2M detector'
;
_diffrn_measurement_method 'Rotating crystal'
_diffrn_radiation_type Synchrotron
_diffrn_radiation_wavelength 0.700
_diffrn_reflns_av_R_equivalents 0.0482
_diffrn_reflns_av_unetI/netI 0.0245
_diffrn_reflns_Laue_measured_fraction_full 0.976
_diffrn_reflns_Laue_measured_fraction_max 0.970
_diffrn_reflns_limit_h_max 25
_diffrn_reflns_limit_h_min -25
_diffrn_reflns_limit_k_max 19
_diffrn_reflns_limit_k_min -19
_diffrn_reflns_limit_l_max 26
_diffrn_reflns_limit_l_min -26
_diffrn_reflns_number 82101
_diffrn_reflns_point_group_measured_fraction_full 0.976
_diffrn_reflns_point_group_measured_fraction_max 0.970
_diffrn_reflns_theta_full 24.835
_diffrn_reflns_theta_max 27.036
_diffrn_reflns_theta_min 1.886
_diffrn_source 'Elettra Synchrotron - XRD1 BL'
_diffrn_standards_decay_% 0
_diffrn_standards_interval_count 0
_diffrn_standards_number 0
_exptl_absorpt_coefficient_mu 2.392
_exptl_absorpt_correction_T_max 0.7461
_exptl_absorpt_correction_T_min 0.6574
_exptl_absorpt_correction_type multi-scan
_exptl_absorpt_process_details 'SADABS v2012/1 (Bruker, 2012)'
_exptl_crystal_colour 'Dark Yellow'
_exptl_crystal_density_diffrn 1.885
_exptl_crystal_description 'Thin rod'
_exptl_crystal_F_000 3584
_exptl_crystal_size_max 0.080
_exptl_crystal_size_mid 0.020
_exptl_crystal_size_min 0.020
_refine_diff_density_max 2.487
_refine_diff_density_min -1.424
_refine_diff_density_rms 0.157
_refine_ls_extinction_method none
_refine_ls_goodness_of_fit_ref 1.047
_refine_ls_hydrogen_treatment constr
_refine_ls_matrix_type full
_refine_ls_number_parameters 456
_refine_ls_number_reflns 7229
_refine_ls_number_restraints 36
_refine_ls_restrained_S_all 1.051
_refine_ls_R_factor_all 0.0525
_refine_ls_R_factor_gt 0.0426
_refine_ls_shift/su_max 0.001
_refine_ls_shift/su_mean 0.000
_refine_ls_structure_factor_coef Fsqd
_refine_ls_weighting_details 'w=1/[\s^2^(Fo^2^)+(0.0640P)^2^+23.9994P] where P=(Fo^2^+2Fc^2^)/3'
_refine_ls_weighting_scheme calc
_refine_ls_wR_factor_gt 0.1080
_refine_ls_wR_factor_ref 0.1157
_reflns_Friedel_coverage 0.000
_reflns_number_gt 6011
_reflns_number_total 7229
_reflns_threshold_expression 'I > 2\s(I)'
_cod_data_source_file c7dt02162c2.cif
_cod_data_source_block 1
_cod_database_code 7043838
_shelx_shelxl_version_number 2016/6
_shelx_space_group_comment
;
The symmetry employed for this shelxl refinement is uniquely defined
by the following loop, which should always be used as a source of
symmetry information in preference to the above space-group names.
They are only intended as comments.
;
_shelx_estimated_absorpt_t_min 0.832
_shelx_estimated_absorpt_t_max 0.954
_exptl_absorpt_special_details
;
SADABS was used to perform the Absorption correction.
Parameters refinement is based on 116579 reflections.
Ratio of minimum to maximum apparent transmission: 1.135
The given Tmin and Tmax were generated using the SHELX SIZE command
;

loop_
_space_group_symop_operation_xyz
'x, y, z'
'-x+1/2, -y, z+1/2'
'-x, y+1/2, -z+1/2'
'x+1/2, -y+1/2, -z'
'-x, -y, -z'
'x-1/2, y, -z-1/2'
'x, -y-1/2, z-1/2'
'-x-1/2, y-1/2, z'

loop_
_atom_site_label
_atom_site_type_symbol
_atom_site_fract_x
_atom_site_fract_y
_atom_site_fract_z
_atom_site_U_iso_or_equiv
_atom_site_adp_type
_atom_site_occupancy
_atom_site_site_symmetry_order
_atom_site_calc_flag
_atom_site_refinement_flags_posn
_atom_site_refinement_flags_adp
_atom_site_refinement_flags_occupancy
_atom_site_disorder_assembly
_atom_site_disorder_group
I1_1 I 0.41683(2) 0.86314(2) 0.40987(2) 0.03502(10) Uani 1 1 d . . . . .
I2_1 I 0.23819(2) 0.63140(2) 0.37233(2) 0.02770(9) Uani 1 1 d . . . . .
Pd_1 Pd 0.32944(2) 0.74861(2) 0.37551(2) 0.02060(9) Uani 1 1 d . . . . .
CAG_2 C 0.3391(2) 0.8455(4) 0.0746(2) 0.0342(11) Uani 1 1 d . . . . .
HAG1_2 H 0.342757 0.863379 0.029200 0.051 Uiso 1 1 calc R U . . .
HAG2_2 H 0.321574 0.891810 0.100991 0.051 Uiso 1 1 calc R U . . .
HAG3_2 H 0.308126 0.797715 0.077627 0.051 Uiso 1 1 calc R U . . .
CAA_2 C 0.4081(2) 0.8201(3) 0.0996(2) 0.0258(9) Uani 1 1 d . . . . .
CAB_2 C 0.4554(2) 0.7888(3) 0.0561(2) 0.0289(10) Uani 1 1 d . . . . .
HAB_2 H 0.443009 0.781353 0.011832 0.035 Uiso 1 1 calc R U . . .
CAC_2 C 0.5212(2) 0.7677(3) 0.0760(2) 0.0310(10) Uani 1 1 d . . . . .
CAH_2 C 0.5709(3) 0.7323(4) 0.0282(3) 0.0398(12) Uani 1 1 d . . . . .
HAH1_2 H 0.604517 0.698558 0.051404 0.060 Uiso 1 1 calc R U . . .
HAH2_2 H 0.593619 0.778158 0.005329 0.060 Uiso 1 1 calc R U . . .
HAH3_2 H 0.546959 0.697068 -0.003286 0.060 Uiso 1 1 calc R U . . .
CAD_2 C 0.5379(2) 0.7806(4) 0.1405(2) 0.0343(11) Uani 1 1 d . . . . .
HAD_2 H 0.582585 0.768231 0.154316 0.041 Uiso 1 1 calc R U . . .
CAE_2 C 0.4924(2) 0.8108(3) 0.1858(2) 0.0298(10) Uani 1 1 d . . . . .
CAI_2 C 0.5155(2) 0.8263(5) 0.2545(3) 0.0440(14) Uani 1 1 d . . . . .
HAI1_2 H 0.543269 0.779123 0.269126 0.066 Uiso 1 1 calc R U . . .
HAI2_2 H 0.475954 0.831812 0.282902 0.066 Uiso 1 1 calc R U . . .
HAI3_2 H 0.542176 0.877871 0.256068 0.066 Uiso 1 1 calc R U . . .
CAF_2 C 0.4264(2) 0.8268(3) 0.1648(2) 0.0238(9) Uani 1 1 d . . . . .
NBE_2 N 0.37657(18) 0.8564(2) 0.21103(18) 0.0230(7) Uani 1 1 d . . . . .
CBF_2 C 0.3716(2) 0.9389(3) 0.2315(2) 0.0277(9) Uani 1 1 d . . . . .
HBF_2 H 0.403222 0.982286 0.222814 0.033 Uiso 1 1 calc R U . . .
CBG_2 C 0.3137(2) 0.9465(3) 0.2661(2) 0.0262(9) Uani 1 1 d . . . . .
HBG_2 H 0.296783 0.996060 0.285835 0.031 Uiso 1 1 calc R U . . .
NBH_2 N 0.28388(17) 0.8686(2) 0.26722(17) 0.0202(7) Uani 1 1 d . . . . .
CBO_2 C 0.21777(19) 0.8504(3) 0.2975(2) 0.0210(8) Uani 1 1 d . . . . .
HBO1_2 H 0.207837 0.789987 0.292354 0.025 Uiso 1 1 calc R U . . .
HBO2_2 H 0.182261 0.881940 0.274047 0.025 Uiso 1 1 calc R U . . .
CBJ_2 C 0.2143(2) 0.8726(3) 0.3692(2) 0.0205(8) Uani 1 1 d . . . . .
NBK_2 N 0.25473(18) 0.8315(2) 0.41089(17) 0.0222(7) Uani 1 1 d . . . . .
CBL_2 C 0.2495(2) 0.8459(3) 0.4745(2) 0.0277(9) Uani 1 1 d . . . . .
HBL_2 H 0.278272 0.816621 0.503681 0.033 Uiso 1 1 calc R U . . .
CBM_2 C 0.2029(2) 0.9028(3) 0.4992(2) 0.0322(10) Uani 1 1 d . . . . .
HBM_2 H 0.198920 0.910992 0.544841 0.039 Uiso 1 1 calc R U . . .
CBN_2 C 0.1630(2) 0.9467(3) 0.4571(3) 0.0339(11) Uani 1 1 d . . . . .
HBN_2 H 0.131991 0.987292 0.472906 0.041 Uiso 1 1 calc R U . . .
CBI_2 C 0.1683(2) 0.9312(3) 0.3908(2) 0.0271(9) Uani 1 1 d . . . . .
HBI_2 H 0.140592 0.960560 0.360787 0.033 Uiso 1 1 calc R U . . .
CBD_2 C 0.32245(19) 0.8142(3) 0.2338(2) 0.0194(8) Uani 1 1 d . . . . .
CAJ_2 C 0.3047(2) 0.7272(3) 0.2146(2) 0.0210(8) Uani 1 1 d . . . . .
CAZ_2 C 0.2394(2) 0.7160(3) 0.1791(2) 0.0247(9) Uani 1 1 d . . . . .
OBC_2 O 0.21503(18) 0.6483(2) 0.1679(2) 0.0379(9) Uani 1 1 d . . . . .
OBA_2 O 0.21154(15) 0.7891(2) 0.16303(16) 0.0271(7) Uani 1 1 d . . . . .
CBB_2 C 0.1501(3) 0.7856(5) 0.1255(3) 0.0450(14) Uani 1 1 d . . . . .
HBB1_2 H 0.161001 0.773901 0.079935 0.068 Uiso 1 1 calc R U . . .
HBB2_2 H 0.126466 0.839346 0.128604 0.068 Uiso 1 1 calc R U . . .
HBB3_2 H 0.120937 0.741027 0.142544 0.068 Uiso 1 1 calc R U . . .
CAK_2 C 0.3459(2) 0.6612(3) 0.2233(2) 0.0238(9) Uani 1 1 d . . . . .
CAV_2 C 0.3352(2) 0.5811(3) 0.1853(2) 0.0278(9) Uani 1 1 d . . . . .
OAW_2 O 0.33088(19) 0.5136(2) 0.21091(18) 0.0381(8) Uani 1 1 d . . . . .
OAX_2 O 0.33873(18) 0.5940(2) 0.12170(16) 0.0304(7) Uani 1 1 d . . . . .
CAY_2 C 0.3422(3) 0.5187(4) 0.0827(3) 0.0436(13) Uani 1 1 d . . . . .
HAY1_2 H 0.381705 0.485708 0.095740 0.065 Uiso 1 1 calc R U . . .
HAY2_2 H 0.346255 0.533941 0.036662 0.065 Uiso 1 1 calc R U . . .
HAY3_2 H 0.301074 0.485602 0.089181 0.065 Uiso 1 1 calc R U . . .
CAL_2 C 0.39929(18) 0.6766(3) 0.3342(2) 0.0279(9) Uani 1 1 d D . . . .
CARA_2 C 0.4586(3) 0.6549(4) 0.3768(2) 0.027(3) Uani 0.5 1 d D . P A 1
OATA_2 O 0.4491(3) 0.5799(5) 0.4040(4) 0.040(3) Uani 0.5 1 d D . P A 1
CAUA_2 C 0.5065(4) 0.5450(6) 0.4375(6) 0.045(3) Uani 0.5 1 d D . P A 1
HAU1_2 H 0.494348 0.490252 0.455635 0.067 Uiso 0.5 1 calc R U P A 1
HAU2_2 H 0.544138 0.538310 0.406955 0.067 Uiso 0.5 1 calc R U P A 1
HAU3_2 H 0.520126 0.582594 0.472833 0.067 Uiso 0.5 1 calc R U P A 1
OASA_2 O 0.5080(3) 0.6979(4) 0.3857(4) 0.0289(17) Uani 0.5 1 d D . P A 1
OASB_2 O 0.4280(4) 0.5872(5) 0.4239(4) 0.038(2) Uani 0.5 1 d D . P A 2
OATB_2 O 0.5103(2) 0.6558(5) 0.3718(4) 0.038(2) Uani 0.5 1 d D . P A 2
CAUB_2 C 0.5575(4) 0.6020(7) 0.4066(6) 0.047(3) Uani 0.5 1 d D . P A 2
HAU4_2 H 0.603881 0.620364 0.397749 0.071 Uiso 0.5 1 calc R U P A 2
HAU5_2 H 0.548583 0.605427 0.453370 0.071 Uiso 0.5 1 calc R U P A 2
HAU6_2 H 0.551815 0.544043 0.391945 0.071 Uiso 0.5 1 calc R U P A 2
CARB_2 C 0.4454(3) 0.6349(3) 0.3813(2) 0.040(4) Uani 0.5 1 d D . P A 2
CAM_2 C 0.40133(19) 0.6519(3) 0.2714(2) 0.0291(10) Uani 1 1 d D . . . .
CANA_2 C 0.4653(2) 0.6114(3) 0.2479(2) 0.039(3) Uani 0.5 1 d D . P B 1
OAQA_2 O 0.5099(3) 0.5830(6) 0.2812(3) 0.063(4) Uani 0.5 1 d D . P B 1
OAOA_2 O 0.46723(16) 0.6100(2) 0.18326(14) 0.0340(8) Uani 0.5 1 d D . P B 1
CAPA_2 C 0.5216(3) 0.5636(4) 0.1536(3) 0.0497(15) Uani 0.5 1 d D . P B 1
HAP1_2 H 0.517715 0.567205 0.106154 0.075 Uiso 0.5 1 calc R U P B 1
HAP2_2 H 0.565006 0.587240 0.167358 0.075 Uiso 0.5 1 calc R U P B 1
HAP3_2 H 0.518941 0.504880 0.167072 0.075 Uiso 0.5 1 calc R U P B 1
CANB_2 C 0.4549(2) 0.5938(3) 0.2458(2) 0.045(4) Uani 0.5 1 d D . P B 2
OAQB_2 O 0.4828(4) 0.5401(5) 0.2775(3) 0.064(4) Uani 0.5 1 d D . P B 2
OAOB_2 O 0.46723(16) 0.6100(2) 0.18326(14) 0.0340(8) Uani 0.5 1 d D . P B 2
CAPB_2 C 0.5216(3) 0.5636(4) 0.1536(3) 0.0497(15) Uani 0.5 1 d D . P B 2
HAP4_2 H 0.526121 0.580386 0.107950 0.075 Uiso 0.5 1 calc R U P B 2
HAP5_2 H 0.563874 0.575340 0.176675 0.075 Uiso 0.5 1 calc R U P B 2
HAP6_2 H 0.511667 0.503598 0.155959 0.075 Uiso 0.5 1 calc R U P B 2

loop_
_atom_site_aniso_label
_atom_site_aniso_U_11
_atom_site_aniso_U_22
_atom_site_aniso_U_33
_atom_site_aniso_U_23
_atom_site_aniso_U_13
_atom_site_aniso_U_12
I1_1 0.03259(18) 0.0439(2) 0.02860(16) 0.00086(13) -0.00081(12) -0.01720(14)
I2_1 0.02335(16) 0.02166(16) 0.03808(18) -0.00296(11) 0.00427(11) -0.00221(11)
Pd_1 0.01599(16) 0.02181(19) 0.02399(17) -0.00070(12) 0.00060(11) 0.00083(11)
CAG_2 0.022(2) 0.053(3) 0.028(2) 0.001(2) -0.0023(18) 0.002(2)
CAA_2 0.020(2) 0.031(2) 0.027(2) 0.0016(18) 0.0012(16) -0.0014(17)
CAB_2 0.022(2) 0.040(3) 0.024(2) -0.0009(19) 0.0004(17) -0.0007(19)
CAC_2 0.022(2) 0.041(3) 0.029(2) 0.0019(19) 0.0077(18) -0.0025(19)
CAH_2 0.023(2) 0.054(3) 0.042(3) 0.003(2) 0.012(2) 0.006(2)
CAD_2 0.014(2) 0.056(3) 0.033(2) 0.007(2) 0.0027(17) -0.003(2)
CAE_2 0.017(2) 0.048(3) 0.025(2) 0.006(2) 0.0002(16) -0.0049(19)
CAI_2 0.019(2) 0.083(5) 0.030(3) 0.006(3) -0.0014(19) -0.010(2)
CAF_2 0.0172(19) 0.030(2) 0.024(2) 0.0008(17) 0.0029(16) -0.0043(16)
NBE_2 0.0187(17) 0.025(2) 0.0251(18) -0.0024(14) 0.0023(13) -0.0060(14)
CBF_2 0.026(2) 0.030(2) 0.028(2) -0.0038(18) 0.0012(17) -0.0087(18)
CBG_2 0.027(2) 0.022(2) 0.030(2) -0.0031(17) 0.0027(18) -0.0074(17)
NBH_2 0.0159(16) 0.0195(18) 0.0253(17) 0.0001(13) 0.0007(13) -0.0028(13)
CBO_2 0.0095(17) 0.024(2) 0.029(2) 0.0008(16) 0.0006(15) -0.0021(14)
CBJ_2 0.0178(19) 0.016(2) 0.028(2) -0.0011(15) 0.0045(15) -0.0021(15)
NBK_2 0.0194(16) 0.0201(18) 0.0270(18) -0.0003(14) 0.0018(14) 0.0026(14)
CBL_2 0.027(2) 0.030(2) 0.026(2) -0.0003(18) 0.0009(17) 0.0003(18)
CBM_2 0.030(2) 0.038(3) 0.028(2) -0.004(2) 0.0049(18) 0.001(2)
CBN_2 0.028(2) 0.036(3) 0.037(3) -0.007(2) 0.0074(19) 0.007(2)
CBI_2 0.022(2) 0.027(2) 0.032(2) -0.0020(18) 0.0020(17) 0.0030(17)
CBD_2 0.0136(17) 0.021(2) 0.0237(19) 0.0015(15) -0.0010(14) -0.0021(15)
CAJ_2 0.0172(19) 0.022(2) 0.023(2) -0.0013(16) 0.0018(15) -0.0015(15)
CAZ_2 0.0157(19) 0.031(2) 0.028(2) -0.0056(17) 0.0007(16) -0.0005(16)
OBC_2 0.0273(17) 0.033(2) 0.053(2) -0.0144(16) -0.0019(16) -0.0079(14)
OBA_2 0.0171(14) 0.0331(18) 0.0311(17) -0.0037(13) -0.0072(12) 0.0025(12)
CBB_2 0.021(2) 0.064(4) 0.050(3) -0.010(3) -0.017(2) 0.006(2)
CAK_2 0.0179(19) 0.029(2) 0.024(2) 0.0002(17) 0.0028(15) 0.0005(16)
CAV_2 0.020(2) 0.027(2) 0.036(2) -0.0013(19) 0.0052(18) 0.0031(17)
OAW_2 0.043(2) 0.0266(19) 0.044(2) 0.0060(15) 0.0092(16) 0.0012(15)
OAX_2 0.0326(18) 0.0270(18) 0.0316(18) -0.0059(13) 0.0002(13) 0.0038(14)
CAY_2 0.052(3) 0.038(3) 0.040(3) -0.016(2) -0.007(2) 0.012(3)
CAL_2 0.0172(19) 0.030(2) 0.036(2) 0.0005(19) 0.0006(17) 0.0050(17)
CARA_2 0.025(6) 0.036(6) 0.020(5) 0.000(4) -0.003(4) 0.005(5)
OATA_2 0.015(4) 0.033(5) 0.071(7) 0.017(5) -0.013(4) 0.000(3)
CAUA_2 0.021(5) 0.032(6) 0.082(9) 0.024(5) -0.023(5) 0.005(4)
OASA_2 0.013(3) 0.026(4) 0.047(5) 0.003(3) 0.001(3) 0.007(3)
OASB_2 0.028(5) 0.029(5) 0.056(6) 0.014(4) -0.006(4) -0.001(4)
OATB_2 0.017(4) 0.047(6) 0.051(5) 0.023(4) 0.005(3) 0.011(4)
CAUB_2 0.026(5) 0.051(7) 0.065(8) 0.011(6) -0.012(5) -0.003(5)
CARB_2 0.029(6) 0.043(8) 0.049(8) -0.013(6) -0.009(5) 0.020(6)
CAM_2 0.016(2) 0.036(3) 0.035(2) -0.0024(19) -0.0012(17) 0.0128(18)
CANA_2 0.027(6) 0.057(8) 0.032(8) -0.015(6) -0.003(5) 0.019(6)
OAQA_2 0.033(5) 0.101(9) 0.055(6) -0.042(6) -0.024(4) 0.040(5)
OAOA_2 0.0253(16) 0.035(2) 0.042(2) -0.0043(15) 0.0129(14) 0.0077(14)
CAPA_2 0.037(3) 0.061(4) 0.051(3) -0.014(3) 0.015(3) 0.020(3)
CANB_2 0.034(7) 0.050(8) 0.049(10) -0.024(7) -0.017(6) 0.025(6)
OAQB_2 0.065(7) 0.098(9) 0.028(4) -0.029(5) -0.022(4) 0.063(7)
OAOB_2 0.0253(16) 0.035(2) 0.042(2) -0.0043(15) 0.0129(14) 0.0077(14)
CAPB_2 0.037(3) 0.061(4) 0.051(3) -0.014(3) 0.015(3) 0.020(3)

loop_
_atom_type_symbol
_atom_type_description
_atom_type_scat_dispersion_real
_atom_type_scat_dispersion_imag
_atom_type_scat_source
C C 0.0030 0.0016 'International Tables Vol C Tables 4.2.6.8 and 6.1.1.4'
N N 0.0059 0.0032 'International Tables Vol C Tables 4.2.6.8 and 6.1.1.4'
O O 0.0105 0.0059 'International Tables Vol C Tables 4.2.6.8 and 6.1.1.4'
Pd Pd -1.0140 0.9845 'International Tables Vol C Tables 4.2.6.8 and 6.1.1.4'
I I -0.4630 1.7726 'International Tables Vol C Tables 4.2.6.8 and 6.1.1.4'
H H 0.0000 0.0000 'International Tables Vol C Tables 4.2.6.8 and 6.1.1.4'

loop_
_geom_angle_atom_site_label_1
_geom_angle_atom_site_label_2
_geom_angle_atom_site_label_3
_geom_angle
CAL_2 Pd_1 NBK_2 174.52(15)
CAL_2 Pd_1 I2_1 93.14(13)
NBK_2 Pd_1 I2_1 88.54(10)
CAL_2 Pd_1 I1_1 93.51(12)
NBK_2 Pd_1 I1_1 86.03(10)
I2_1 Pd_1 I1_1 165.746(17)
CAA_2 CAG_2 HAG1_2 109.5
CAA_2 CAG_2 HAG2_2 109.5
HAG1_2 CAG_2 HAG2_2 109.5
CAA_2 CAG_2 HAG3_2 109.5
HAG1_2 CAG_2 HAG3_2 109.5
HAG2_2 CAG_2 HAG3_2 109.5
CAB_2 CAA_2 CAF_2 118.2(4)
CAB_2 CAA_2 CAG_2 119.1(4)
CAF_2 CAA_2 CAG_2 122.6(4)
CAA_2 CAB_2 CAC_2 121.5(4)
CAA_2 CAB_2 HAB_2 119.2
CAC_2 CAB_2 HAB_2 119.2
CAD_2 CAC_2 CAB_2 117.7(4)
CAD_2 CAC_2 CAH_2 121.9(5)
CAB_2 CAC_2 CAH_2 120.4(5)
CAC_2 CAH_2 HAH1_2 109.5
CAC_2 CAH_2 HAH2_2 109.5
HAH1_2 CAH_2 HAH2_2 109.5
CAC_2 CAH_2 HAH3_2 109.5
HAH1_2 CAH_2 HAH3_2 109.5
HAH2_2 CAH_2 HAH3_2 109.5
CAE_2 CAD_2 CAC_2 122.9(4)
CAE_2 CAD_2 HAD_2 118.5
CAC_2 CAD_2 HAD_2 118.5
CAD_2 CAE_2 CAF_2 117.6(4)
CAD_2 CAE_2 CAI_2 119.5(4)
CAF_2 CAE_2 CAI_2 122.9(4)
CAE_2 CAI_2 HAI1_2 109.5
CAE_2 CAI_2 HAI2_2 109.5
HAI1_2 CAI_2 HAI2_2 109.5
CAE_2 CAI_2 HAI3_2 109.5
HAI1_2 CAI_2 HAI3_2 109.5
HAI2_2 CAI_2 HAI3_2 109.5
CAA_2 CAF_2 CAE_2 121.7(4)
CAA_2 CAF_2 NBE_2 118.7(4)
CAE_2 CAF_2 NBE_2 119.4(4)
CBD_2 NBE_2 CBF_2 108.3(4)
CBD_2 NBE_2 CAF_2 127.2(4)
CBF_2 NBE_2 CAF_2 123.8(4)
CBG_2 CBF_2 NBE_2 107.7(4)
CBG_2 CBF_2 HBF_2 126.2
NBE_2 CBF_2 HBF_2 126.2
CBF_2 CBG_2 NBH_2 106.8(4)
CBF_2 CBG_2 HBG_2 126.6
NBH_2 CBG_2 HBG_2 126.6
CBD_2 NBH_2 CBG_2 109.4(4)
CBD_2 NBH_2 CBO_2 126.2(3)
CBG_2 NBH_2 CBO_2 124.3(4)
NBH_2 CBO_2 CBJ_2 113.8(3)
NBH_2 CBO_2 HBO1_2 108.8
CBJ_2 CBO_2 HBO1_2 108.8
NBH_2 CBO_2 HBO2_2 108.8
CBJ_2 CBO_2 HBO2_2 108.8
HBO1_2 CBO_2 HBO2_2 107.7
NBK_2 CBJ_2 CBI_2 121.2(4)
NBK_2 CBJ_2 CBO_2 118.6(4)
CBI_2 CBJ_2 CBO_2 120.1(4)
CBL_2 NBK_2 CBJ_2 119.7(4)
CBL_2 NBK_2 Pd_1 120.1(3)
CBJ_2 NBK_2 Pd_1 120.2(3)
NBK_2 CBL_2 CBM_2 121.6(4)
NBK_2 CBL_2 HBL_2 119.2
CBM_2 CBL_2 HBL_2 119.2
CBN_2 CBM_2 CBL_2 119.1(5)
CBN_2 CBM_2 HBM_2 120.4
CBL_2 CBM_2 HBM_2 120.4
CBM_2 CBN_2 CBI_2 119.1(4)
CBM_2 CBN_2 HBN_2 120.4
CBI_2 CBN_2 HBN_2 120.4
CBJ_2 CBI_2 CBN_2 119.2(4)
CBJ_2 CBI_2 HBI_2 120.4
CBN_2 CBI_2 HBI_2 120.4
NBH_2 CBD_2 NBE_2 107.7(4)
NBH_2 CBD_2 CAJ_2 127.3(4)
NBE_2 CBD_2 CAJ_2 124.2(4)
CAK_2 CAJ_2 CBD_2 123.7(4)
CAK_2 CAJ_2 CAZ_2 119.7(4)
CBD_2 CAJ_2 CAZ_2 116.5(4)
OBC_2 CAZ_2 OBA_2 125.0(4)
OBC_2 CAZ_2 CAJ_2 123.1(4)
OBA_2 CAZ_2 CAJ_2 111.9(4)
CAZ_2 OBA_2 CBB_2 116.6(4)
OBA_2 CBB_2 HBB1_2 109.5
OBA_2 CBB_2 HBB2_2 109.5
HBB1_2 CBB_2 HBB2_2 109.5
OBA_2 CBB_2 HBB3_2 109.5
HBB1_2 CBB_2 HBB3_2 109.5
HBB2_2 CBB_2 HBB3_2 109.5
CAJ_2 CAK_2 CAM_2 127.9(4)
CAJ_2 CAK_2 CAV_2 120.6(4)
CAM_2 CAK_2 CAV_2 111.3(4)
OAW_2 CAV_2 OAX_2 125.1(5)
OAW_2 CAV_2 CAK_2 122.8(5)
OAX_2 CAV_2 CAK_2 111.7(4)
CAV_2 OAX_2 CAY_2 114.9(4)
OAX_2 CAY_2 HAY1_2 109.5
OAX_2 CAY_2 HAY2_2 109.5
HAY1_2 CAY_2 HAY2_2 109.5
OAX_2 CAY_2 HAY3_2 109.5
HAY1_2 CAY_2 HAY3_2 109.5
HAY2_2 CAY_2 HAY3_2 109.5
CAM_2 CAL_2 CARB_2 118.3(3)
CAM_2 CAL_2 CARA_2 117.8(3)
CAM_2 CAL_2 Pd_1 126.7(2)
CARB_2 CAL_2 Pd_1 114.0(3)
CARA_2 CAL_2 Pd_1 115.3(3)
OASA_2 CARA_2 OATA_2 124.0(5)
OASA_2 CARA_2 CAL_2 126.0(5)
OATA_2 CARA_2 CAL_2 110.0(4)
CARA_2 OATA_2 CAUA_2 116.0(5)
OATA_2 CAUA_2 HAU1_2 109.5
OATA_2 CAUA_2 HAU2_2 109.5
HAU1_2 CAUA_2 HAU2_2 109.5
OATA_2 CAUA_2 HAU3_2 109.5
HAU1_2 CAUA_2 HAU3_2 109.5
HAU2_2 CAUA_2 HAU3_2 109.5
CARB_2 OATB_2 CAUB_2 113.3(5)
OATB_2 CAUB_2 HAU4_2 109.5
OATB_2 CAUB_2 HAU5_2 109.5
HAU4_2 CAUB_2 HAU5_2 109.5
OATB_2 CAUB_2 HAU6_2 109.5
HAU4_2 CAUB_2 HAU6_2 109.5
HAU5_2 CAUB_2 HAU6_2 109.5
OASB_2 CARB_2 OATB_2 122.3(5)
OASB_2 CARB_2 CAL_2 125.3(5)
OATB_2 CARB_2 CAL_2 112.4(4)
CAL_2 CAM_2 CAK_2 125.9(3)
CAL_2 CAM_2 CANA_2 117.3(3)
CAK_2 CAM_2 CANA_2 116.8(3)
CAL_2 CAM_2 CANB_2 122.4(3)
CAK_2 CAM_2 CANB_2 110.4(3)
OAQA_2 CANA_2 OAOA_2 122.7(5)
OAQA_2 CANA_2 CAM_2 126.6(5)
OAOA_2 CANA_2 CAM_2 110.7(4)
CANA_2 OAOA_2 CAPA_2 116.9(3)
OAOA_2 CAPA_2 HAP1_2 109.5
OAOA_2 CAPA_2 HAP2_2 109.5
HAP1_2 CAPA_2 HAP2_2 109.5
OAOA_2 CAPA_2 HAP3_2 109.5
HAP1_2 CAPA_2 HAP3_2 109.5
HAP2_2 CAPA_2 HAP3_2 109.5
OAQB_2 CANB_2 OAOB_2 124.9(5)
OAQB_2 CANB_2 CAM_2 124.8(5)
OAOB_2 CANB_2 CAM_2 110.3(4)
CANB_2 OAOB_2 CAPB_2 116.4(3)
OAOB_2 CAPB_2 HAP4_2 109.5
OAOB_2 CAPB_2 HAP5_2 109.5
HAP4_2 CAPB_2 HAP5_2 109.5
OAOB_2 CAPB_2 HAP6_2 109.5
HAP4_2 CAPB_2 HAP6_2 109.5
HAP5_2 CAPB_2 HAP6_2 109.5

loop_
_geom_bond_atom_site_label_1
_geom_bond_atom_site_label_2
_geom_bond_distance
I1_1 Pd_1 2.6142(6)
I2_1 Pd_1 2.6014(6)
Pd_1 CAL_2 1.988(4)
Pd_1 NBK_2 2.113(4)
CAG_2 CAA_2 1.514(6)
CAG_2 HAG1_2 0.9800
CAG_2 HAG2_2 0.9800
CAG_2 HAG3_2 0.9800
CAA_2 CAB_2 1.387(6)
CAA_2 CAF_2 1.393(6)
CAB_2 CAC_2 1.405(7)
CAB_2 HAB_2 0.9500
CAC_2 CAD_2 1.382(7)
CAC_2 CAH_2 1.500(7)
CAH_2 HAH1_2 0.9800
CAH_2 HAH2_2 0.9800
CAH_2 HAH3_2 0.9800
CAD_2 CAE_2 1.381(7)
CAD_2 HAD_2 0.9500
CAE_2 CAF_2 1.399(6)
CAE_2 CAI_2 1.504(7)
CAI_2 HAI1_2 0.9800
CAI_2 HAI2_2 0.9800
CAI_2 HAI3_2 0.9800
CAF_2 NBE_2 1.449(5)
NBE_2 CBD_2 1.349(5)
NBE_2 CBF_2 1.387(6)
CBF_2 CBG_2 1.355(6)
CBF_2 HBF_2 0.9500
CBG_2 NBH_2 1.378(5)
CBG_2 HBG_2 0.9500
NBH_2 CBD_2 1.345(5)
NBH_2 CBO_2 1.477(5)
CBO_2 CBJ_2 1.518(6)
CBO_2 HBO1_2 0.9900
CBO_2 HBO2_2 0.9900
CBJ_2 NBK_2 1.343(6)
CBJ_2 CBI_2 1.380(6)
NBK_2 CBL_2 1.333(6)
CBL_2 CBM_2 1.390(7)
CBL_2 HBL_2 0.9500
CBM_2 CBN_2 1.367(7)
CBM_2 HBM_2 0.9500
CBN_2 CBI_2 1.389(7)
CBN_2 HBN_2 0.9500
CBI_2 HBI_2 0.9500
CBD_2 CAJ_2 1.486(6)
CAJ_2 CAK_2 1.344(6)
CAJ_2 CAZ_2 1.495(6)
CAZ_2 OBC_2 1.206(6)
CAZ_2 OBA_2 1.332(6)
OBA_2 CBB_2 1.441(5)
CBB_2 HBB1_2 0.9800
CBB_2 HBB2_2 0.9800
CBB_2 HBB3_2 0.9800
CAK_2 CAM_2 1.485(6)
CAK_2 CAV_2 1.514(7)
CAV_2 OAW_2 1.203(6)
CAV_2 OAX_2 1.326(6)
OAX_2 CAY_2 1.447(6)
CAY_2 HAY1_2 0.9800
CAY_2 HAY2_2 0.9800
CAY_2 HAY3_2 0.9800
CAL_2 CAM_2 1.351(6)
CAL_2 CARB_2 1.487(5)
CAL_2 CARA_2 1.503(5)
CARA_2 OASA_2 1.208(5)
CARA_2 OATA_2 1.337(5)
OATA_2 CAUA_2 1.440(5)
CAUA_2 HAU1_2 0.9800
CAUA_2 HAU2_2 0.9800
CAUA_2 HAU3_2 0.9800
OASB_2 CARB_2 1.210(5)
OATB_2 CARB_2 1.340(5)
OATB_2 CAUB_2 1.456(5)
CAUB_2 HAU4_2 0.9800
CAUB_2 HAU5_2 0.9800
CAUB_2 HAU6_2 0.9800
CAM_2 CANA_2 1.501(4)
CAM_2 CANB_2 1.504(4)
CANA_2 OAQA_2 1.205(5)
CANA_2 OAOA_2 1.331(5)
OAOA_2 CAPA_2 1.441(3)
CAPA_2 HAP1_2 0.9800
CAPA_2 HAP2_2 0.9800
CAPA_2 HAP3_2 0.9800
CANB_2 OAQB_2 1.210(5)
CANB_2 OAOB_2 1.335(5)
OAOB_2 CAPB_2 1.441(3)
CAPB_2 HAP4_2 0.9800
CAPB_2 HAP5_2 0.9800
CAPB_2 HAP6_2 0.9800

loop_
_geom_torsion_atom_site_label_1
_geom_torsion_atom_site_label_2
_geom_torsion_atom_site_label_3
_geom_torsion_atom_site_label_4
_geom_torsion
CAF_2 CAA_2 CAB_2 CAC_2 -2.9(8)
CAG_2 CAA_2 CAB_2 CAC_2 177.2(5)
CAA_2 CAB_2 CAC_2 CAD_2 -1.1(8)
CAA_2 CAB_2 CAC_2 CAH_2 178.8(5)
CAB_2 CAC_2 CAD_2 CAE_2 1.8(8)
CAH_2 CAC_2 CAD_2 CAE_2 -178.0(5)
CAC_2 CAD_2 CAE_2 CAF_2 1.5(8)
CAC_2 CAD_2 CAE_2 CAI_2 -177.6(5)
CAB_2 CAA_2 CAF_2 CAE_2 6.5(7)
CAG_2 CAA_2 CAF_2 CAE_2 -173.6(5)
CAB_2 CAA_2 CAF_2 NBE_2 -177.6(4)
CAG_2 CAA_2 CAF_2 NBE_2 2.3(7)
CAD_2 CAE_2 CAF_2 CAA_2 -5.8(7)
CAI_2 CAE_2 CAF_2 CAA_2 173.3(5)
CAD_2 CAE_2 CAF_2 NBE_2 178.4(5)
CAI_2 CAE_2 CAF_2 NBE_2 -2.6(8)
CAA_2 CAF_2 NBE_2 CBD_2 73.3(6)
CAE_2 CAF_2 NBE_2 CBD_2 -110.7(5)
CAA_2 CAF_2 NBE_2 CBF_2 -96.2(5)
CAE_2 CAF_2 NBE_2 CBF_2 79.8(6)
CBD_2 NBE_2 CBF_2 CBG_2 -0.8(5)
CAF_2 NBE_2 CBF_2 CBG_2 170.4(4)
NBE_2 CBF_2 CBG_2 NBH_2 0.6(5)
CBF_2 CBG_2 NBH_2 CBD_2 -0.3(5)
CBF_2 CBG_2 NBH_2 CBO_2 -177.0(4)
CBD_2 NBH_2 CBO_2 CBJ_2 126.0(4)
CBG_2 NBH_2 CBO_2 CBJ_2 -57.8(5)
NBH_2 CBO_2 CBJ_2 NBK_2 -63.8(5)
NBH_2 CBO_2 CBJ_2 CBI_2 119.0(4)
CBI_2 CBJ_2 NBK_2 CBL_2 1.6(6)
CBO_2 CBJ_2 NBK_2 CBL_2 -175.6(4)
CBI_2 CBJ_2 NBK_2 Pd_1 -175.6(3)
CBO_2 CBJ_2 NBK_2 Pd_1 7.3(5)
CBJ_2 NBK_2 CBL_2 CBM_2 0.0(7)
Pd_1 NBK_2 CBL_2 CBM_2 177.1(4)
NBK_2 CBL_2 CBM_2 CBN_2 -2.0(8)
CBL_2 CBM_2 CBN_2 CBI_2 2.3(8)
NBK_2 CBJ_2 CBI_2 CBN_2 -1.2(7)
CBO_2 CBJ_2 CBI_2 CBN_2 175.9(4)
CBM_2 CBN_2 CBI_2 CBJ_2 -0.8(7)
CBG_2 NBH_2 CBD_2 NBE_2 -0.2(5)
CBO_2 NBH_2 CBD_2 NBE_2 176.4(4)
CBG_2 NBH_2 CBD_2 CAJ_2 -170.4(4)
CBO_2 NBH_2 CBD_2 CAJ_2 6.3(7)
CBF_2 NBE_2 CBD_2 NBH_2 0.6(5)
CAF_2 NBE_2 CBD_2 NBH_2 -170.2(4)
CBF_2 NBE_2 CBD_2 CAJ_2 171.1(4)
CAF_2 NBE_2 CBD_2 CAJ_2 0.3(7)
NBH_2 CBD_2 CAJ_2 CAK_2 -132.4(5)
NBE_2 CBD_2 CAJ_2 CAK_2 59.0(6)
NBH_2 CBD_2 CAJ_2 CAZ_2 52.5(6)
NBE_2 CBD_2 CAJ_2 CAZ_2 -116.1(5)
CAK_2 CAJ_2 CAZ_2 OBC_2 14.1(7)
CBD_2 CAJ_2 CAZ_2 OBC_2 -170.5(4)
CAK_2 CAJ_2 CAZ_2 OBA_2 -167.1(4)
CBD_2 CAJ_2 CAZ_2 OBA_2 8.2(5)
OBC_2 CAZ_2 OBA_2 CBB_2 -4.5(7)
CAJ_2 CAZ_2 OBA_2 CBB_2 176.8(4)
CBD_2 CAJ_2 CAK_2 CAM_2 24.1(7)
CAZ_2 CAJ_2 CAK_2 CAM_2 -160.9(4)
CBD_2 CAJ_2 CAK_2 CAV_2 -161.1(4)
CAZ_2 CAJ_2 CAK_2 CAV_2 13.9(6)
CAJ_2 CAK_2 CAV_2 OAW_2 -127.7(5)
CAM_2 CAK_2 CAV_2 OAW_2 47.9(6)
CAJ_2 CAK_2 CAV_2 OAX_2 59.1(5)
CAM_2 CAK_2 CAV_2 OAX_2 -125.3(4)
OAW_2 CAV_2 OAX_2 CAY_2 -4.4(7)
CAK_2 CAV_2 OAX_2 CAY_2 168.5(4)
CAM_2 CAL_2 CARA_2 OASA_2 91.0(5)
Pd_1 CAL_2 CARA_2 OASA_2 -83.4(4)
CAM_2 CAL_2 CARA_2 OATA_2 -89.0(5)
Pd_1 CAL_2 CARA_2 OATA_2 96.6(4)
OASA_2 CARA_2 OATA_2 CAUA_2 -9.8(9)
CAL_2 CARA_2 OATA_2 CAUA_2 170.2(9)
CAUB_2 OATB_2 CARB_2 OASB_2 13.4(9)
CAUB_2 OATB_2 CARB_2 CAL_2 -166.6(9)
CAM_2 CAL_2 CARB_2 OASB_2 -109.7(6)
Pd_1 CAL_2 CARB_2 OASB_2 59.6(4)
CAM_2 CAL_2 CARB_2 OATB_2 70.3(6)
Pd_1 CAL_2 CARB_2 OATB_2 -120.4(4)
CARB_2 CAL_2 CAM_2 CAK_2 156.4(5)
CARA_2 CAL_2 CAM_2 CAK_2 174.8(5)
Pd_1 CAL_2 CAM_2 CAK_2 -11.4(7)
CARA_2 CAL_2 CAM_2 CANA_2 -5.1(6)
Pd_1 CAL_2 CAM_2 CANA_2 168.7(3)
CARB_2 CAL_2 CAM_2 CANB_2 -9.2(7)
Pd_1 CAL_2 CAM_2 CANB_2 -177.0(3)
CAJ_2 CAK_2 CAM_2 CAL_2 41.4(8)
CAV_2 CAK_2 CAM_2 CAL_2 -133.8(5)
CAJ_2 CAK_2 CAM_2 CANA_2 -138.7(4)
CAV_2 CAK_2 CAM_2 CANA_2 46.1(5)
CAJ_2 CAK_2 CAM_2 CANB_2 -151.6(4)
CAV_2 CAK_2 CAM_2 CANB_2 33.3(5)
CAL_2 CAM_2 CANA_2 OAQA_2 16.0(4)
CAK_2 CAM_2 CANA_2 OAQA_2 -163.9(5)
CAL_2 CAM_2 CANA_2 OAOA_2 -164.0(4)
CAK_2 CAM_2 CANA_2 OAOA_2 16.1(5)
OAQA_2 CANA_2 OAOA_2 CAPA_2 7.6(4)
CAM_2 CANA_2 OAOA_2 CAPA_2 -172.4(4)
CAL_2 CAM_2 CANB_2 OAQB_2 30.1(5)
CAK_2 CAM_2 CANB_2 OAQB_2 -137.5(5)
CAL_2 CAM_2 CANB_2 OAOB_2 -149.9(5)
CAK_2 CAM_2 CANB_2 OAOB_2 42.5(5)
OAQB_2 CANB_2 OAOB_2 CAPB_2 -4.9(4)
CAM_2 CANB_2 OAOB_2 CAPB_2 175.1(4)
